data_7132136
loop_
_publ_author_name
'Horvath, Mikayla L.'
'Jumbelic, Caylee E.'
'Burynski, Rosemarie A.'
'Mistrot, M. Brody'
'Pike, Robert D.'
'Smith, Brian J.'
'Arslan, Hasan'

_publ_section_title
;
 Rapid single crystal growth <i>via</i> guest displacement from host-guest
 complexes.
;
_journal_name_full 'Chemical communications (Cambridge, England)'
_journal_paper_doi 10.1039/d3cc03406b
_journal_year 2023
_chemical_formula_moiety 'C28 H20 N2, C48 H40 N4, 4(C F3 O3 S), 2(C6 H7 N)'
_chemical_formula_sum 'C92 H74 F12 N8 O12 S4'
_chemical_formula_weight 1839.83
_chemical_name_systematic
'9,16,27,34-Tetra-azonianonacyclo[32.2.2.22,5.26,9.211,14.216,19.220,23.224,27.229,32]dopentaconta-1(36),2,4,6,8,11,13,16,18,20,22,24,26,29,31,34,37,39,41,43,45,47,49,51-tetracosaene tetrakis(triflate) (1E,1'E)-1,1'-(anthracene-9,10-diyl)bis(N-phenylmethanimine) bis(aniline)'
_space_group_crystal_system monoclinic
_space_group_IT_number 14
_space_group_name_Hall '-P 2yn'
_space_group_name_H-M_alt 'P 1 21/n 1'
_atom_sites_solution_hydrogens geom
_audit_creation_method SHELXL-2018/3
_audit_update_record
;
2023-06-27 deposited with the CCDC.	2023-08-22 downloaded from the CCDC.
;
_cell_angle_alpha 90
_cell_angle_beta 102.544(3)
_cell_angle_gamma 90
_cell_formula_units_Z 2
_cell_length_a 11.6339(17)
_cell_length_b 20.236(3)
_cell_length_c 18.043(3)
_cell_measurement_reflns_used 9828
_cell_measurement_temperature 100(2)
_cell_measurement_theta_max 25.97
_cell_measurement_theta_min 2.34
_cell_volume 4146.4(11)
_computing_cell_refinement 'SAINTPLUS (Bruker AXS, 2004)'
_computing_data_collection 'APEX3 (Bruker AXS, 2015)'
_computing_data_reduction SAINTPLUS
_computing_molecular_graphics 'SHELXLE (Hubschle, 2011)'
_computing_publication_material 'Mercury 3.7 (CCDC, 2016)'
_computing_structure_refinement 'SHELXL-2014/5 (Sheldrick, 2014)'
_computing_structure_solution 'SHELXS97 (Sheldrick, 1997)'
_diffrn_ambient_temperature 100(2)
_diffrn_measured_fraction_theta_full 1.000
_diffrn_measured_fraction_theta_max 0.997
_diffrn_measurement_device_type 'Bruker SMART APEX II CCD'
_diffrn_measurement_method '\w and \y'
_diffrn_radiation_monochromator graphite
_diffrn_radiation_source 'fine-focus sealed tube'
_diffrn_radiation_type MoK\a
_diffrn_radiation_wavelength 0.71073
_diffrn_reflns_av_R_equivalents 0.0350
_diffrn_reflns_av_unetI/netI 0.0232
_diffrn_reflns_Laue_measured_fraction_full 1.000
_diffrn_reflns_Laue_measured_fraction_max 0.997
_diffrn_reflns_limit_h_max 14
_diffrn_reflns_limit_h_min -14
_diffrn_reflns_limit_k_max 24
_diffrn_reflns_limit_k_min -25
_diffrn_reflns_limit_l_max 22
_diffrn_reflns_limit_l_min -22
_diffrn_reflns_number 55735
_diffrn_reflns_point_group_measured_fraction_full 1.000
_diffrn_reflns_point_group_measured_fraction_max 0.997
_diffrn_reflns_theta_full 25.242
_diffrn_reflns_theta_max 26.089
_diffrn_reflns_theta_min 1.533
_exptl_absorpt_coefficient_mu 0.212
_exptl_absorpt_correction_T_max 0.7453
_exptl_absorpt_correction_T_min 0.6359
_exptl_absorpt_correction_type numerical
_exptl_absorpt_process_details 'SADABS (Sheldrick, 2004)'
_exptl_crystal_colour red
_exptl_crystal_density_diffrn 1.474
_exptl_crystal_description prism
_exptl_crystal_F_000 1900
_exptl_crystal_recrystallization_method 'Re-crystallisation from solvent: acetonitrile/isopropyl ether'
_exptl_crystal_size_max 0.540
_exptl_crystal_size_mid 0.209
_exptl_crystal_size_min 0.148
_refine_diff_density_max 0.666
_refine_diff_density_min -0.443
_refine_diff_density_rms 0.051
_refine_ls_extinction_method none
_refine_ls_goodness_of_fit_ref 1.028
_refine_ls_hydrogen_treatment constr
_refine_ls_matrix_type full
_refine_ls_number_parameters 577
_refine_ls_number_reflns 8206
_refine_ls_number_restraints 0
_refine_ls_restrained_S_all 1.028
_refine_ls_R_factor_all 0.0482
_refine_ls_R_factor_gt 0.0376
_refine_ls_shift/su_max 0.001
_refine_ls_shift/su_mean 0.000
_refine_ls_structure_factor_coef Fsqd
_refine_ls_weighting_details 'w=1/[\s^2^(Fo^2^)+(0.0438P)^2^+3.4032P] where P=(Fo^2^+2Fc^2^)/3'
_refine_ls_weighting_scheme calc
_refine_ls_wR_factor_gt 0.0927
_refine_ls_wR_factor_ref 0.0993
_reflns_Friedel_coverage 0.000
_reflns_number_gt 6809
_reflns_number_total 8206
_reflns_threshold_expression 'I > 2\s(I)'
_cod_data_source_file d3cc03406b3.cif
_cod_data_source_block mo_Arslan012_0m_a
_cod_original_cell_volume 4146.4(10)
_cod_original_sg_symbol_H-M 'P 21/n'
_cod_database_code 7132136
_shelx_shelxl_version_number 2018/3
_shelx_space_group_comment
;
The symmetry employed for this shelxl refinement is uniquely defined
by the following loop, which should always be used as a source of
symmetry information in preference to the above space-group names.
They are only intended as comments.
;
_shelx_estimated_absorpt_t_min 0.894
_shelx_estimated_absorpt_t_max 0.969

loop_
_space_group_symop_operation_xyz
'x, y, z'
'-x+1/2, y+1/2, -z+1/2'
'-x, -y, -z'
'x-1/2, -y-1/2, z-1/2'

loop_
_atom_site_label
_atom_site_type_symbol
_atom_site_fract_x
_atom_site_fract_y
_atom_site_fract_z
_atom_site_U_iso_or_equiv
_atom_site_adp_type
_atom_site_occupancy
_atom_site_site_symmetry_order
_atom_site_calc_flag
_atom_site_refinement_flags_posn
_atom_site_refinement_flags_adp
_atom_site_refinement_flags_occupancy
_atom_site_disorder_assembly
_atom_site_disorder_group
N1 N 0.01206(14) 0.49092(8) 0.29569(9) 0.0235(3) Uani 1 1 d . . . . .
C1 C -0.10380(16) 0.32526(9) 0.48814(12) 0.0237(4) Uani 1 1 d . . . . .
H1 H -0.138428 0.284754 0.468021 0.028 Uiso 1 1 calc R U . . .
C2 C -0.09544(16) 0.37638(9) 0.44025(11) 0.0217(4) Uani 1 1 d . . . . .
H2 H -0.121857 0.370479 0.387028 0.026 Uiso 1 1 calc R U . . .
C3 C -0.04733(14) 0.43887(8) 0.46912(10) 0.0177(4) Uani 1 1 d . . . . .
C4 C -0.03202(14) 0.49123(9) 0.42016(10) 0.0178(4) Uani 1 1 d . . . . .
C5 C 0.01242(14) 0.55288(9) 0.45006(10) 0.0178(4) Uani 1 1 d . . . . .
C6 C 0.01835(16) 0.60895(9) 0.40261(11) 0.0215(4) Uani 1 1 d . . . . .
H6 H -0.008306 0.604846 0.349187 0.026 Uiso 1 1 calc R U . . .
C7 C 0.06142(16) 0.66803(9) 0.43254(12) 0.0242(4) Uani 1 1 d . . . . .
H7 H 0.063022 0.704837 0.400097 0.029 Uiso 1 1 calc R U . . .
N2 N 0.04162(12) 0.15461(7) 0.47707(8) 0.0172(3) Uani 1 1 d . . . . .
N3 N 0.40850(12) 0.66970(7) 0.47182(9) 0.0180(3) Uani 1 1 d . . . . .
C8 C -0.06187(16) 0.47953(8) 0.33712(11) 0.0199(4) Uani 1 1 d . . . . .
H8 H -0.137792 0.463166 0.314153 0.024 Uiso 1 1 calc R U . . .
C9 C -0.02338(17) 0.47849(9) 0.21628(11) 0.0241(4) Uani 1 1 d . . . . .
C10 C -0.13291(17) 0.49765(10) 0.17353(12) 0.0261(4) Uani 1 1 d . . . . .
H10 H -0.187448 0.519644 0.197285 0.031 Uiso 1 1 calc R U . . .
C11 C -0.16221(19) 0.48456(10) 0.09615(12) 0.0320(5) Uani 1 1 d . . . . .
H11 H -0.237254 0.497322 0.067290 0.038 Uiso 1 1 calc R U . . .
C12 C -0.0834(2) 0.45320(11) 0.06072(13) 0.0360(5) Uani 1 1 d . . . . .
H12 H -0.104476 0.443881 0.007899 0.043 Uiso 1 1 calc R U . . .
C13 C 0.0267(2) 0.43539(11) 0.10270(13) 0.0361(5) Uani 1 1 d . . . . .
H13 H 0.081599 0.414431 0.078363 0.043 Uiso 1 1 calc R U . . .
C14 C 0.05703(18) 0.44800(10) 0.17999(12) 0.0305(5) Uani 1 1 d . . . . .
H14 H 0.132750 0.435875 0.208372 0.037 Uiso 1 1 calc R U . . .
C15 C 0.02974(15) 0.18897(9) 0.41170(10) 0.0187(4) Uani 1 1 d . . . . .
H15 H -0.022416 0.173326 0.367151 0.022 Uiso 1 1 calc R U . . .
C16 C 0.09189(15) 0.24611(9) 0.40871(10) 0.0185(4) Uani 1 1 d . . . . .
H16 H 0.083070 0.269383 0.362080 0.022 Uiso 1 1 calc R U . . .
C17 C 0.16842(14) 0.27046(8) 0.47400(10) 0.0160(3) Uani 1 1 d . . . . .
C18 C 0.18527(16) 0.23064(9) 0.53877(10) 0.0206(4) Uani 1 1 d . . . . .
H18 H 0.242082 0.243029 0.582792 0.025 Uiso 1 1 calc R U . . .
C19 C 0.12086(16) 0.17382(9) 0.53972(10) 0.0206(4) Uani 1 1 d . . . . .
H19 H 0.132119 0.147925 0.584635 0.025 Uiso 1 1 calc R U . . .
C20 C 0.22045(14) 0.33734(8) 0.47477(10) 0.0158(3) Uani 1 1 d . . . . .
C21 C 0.22446(15) 0.37013(9) 0.40717(10) 0.0184(4) Uani 1 1 d . . . . .
H21 H 0.201152 0.347653 0.360073 0.022 Uiso 1 1 calc R U . . .
C22 C 0.26209(15) 0.43500(9) 0.40834(10) 0.0193(4) Uani 1 1 d . . . . .
H22 H 0.263452 0.456687 0.361838 0.023 Uiso 1 1 calc R U . . .
C23 C 0.29816(14) 0.46927(8) 0.47675(10) 0.0163(3) Uani 1 1 d . . . . .
C24 C 0.29684(16) 0.43614(9) 0.54454(10) 0.0198(4) Uani 1 1 d . . . . .
H24 H 0.322205 0.458215 0.591733 0.024 Uiso 1 1 calc R U . . .
C25 C 0.25861(16) 0.37112(9) 0.54313(10) 0.0202(4) Uani 1 1 d . . . . .
H25 H 0.258403 0.349149 0.589633 0.024 Uiso 1 1 calc R U . . .
C26 C 0.33558(14) 0.53941(8) 0.47634(10) 0.0165(4) Uani 1 1 d . . . . .
C27 C 0.29801(15) 0.57865(9) 0.41164(10) 0.0191(4) Uani 1 1 d . . . . .
H27 H 0.246379 0.560642 0.368240 0.023 Uiso 1 1 calc R U . . .
C28 C 0.33526(16) 0.64290(9) 0.41050(10) 0.0206(4) Uani 1 1 d . . . . .
H28 H 0.309378 0.668895 0.366174 0.025 Uiso 1 1 calc R U . . .
C29 C 0.44403(15) 0.63396(9) 0.53568(11) 0.0205(4) Uani 1 1 d . . . . .
H29 H 0.493839 0.653560 0.578802 0.025 Uiso 1 1 calc R U . . .
C30 C 0.40879(16) 0.56927(9) 0.53901(11) 0.0207(4) Uani 1 1 d . . . . .
H30 H 0.434557 0.544682 0.584428 0.025 Uiso 1 1 calc R U . . .
C31 C 0.44405(16) 0.74082(8) 0.46905(11) 0.0208(4) Uani 1 1 d . . . . .
H31A H 0.462825 0.750397 0.419185 0.025 Uiso 1 1 calc R U . . .
H31B H 0.515606 0.749224 0.508961 0.025 Uiso 1 1 calc R U . . .
C32 C 0.34576(15) 0.78579(8) 0.48103(10) 0.0183(4) Uani 1 1 d . . . . .
C33 C 0.25835(16) 0.80597(9) 0.41941(10) 0.0202(4) Uani 1 1 d . . . . .
H33 H 0.263477 0.794042 0.369306 0.024 Uiso 1 1 calc R U . . .
C34 C 0.16371(16) 0.84352(8) 0.43110(10) 0.0193(4) Uani 1 1 d . . . . .
H34 H 0.103457 0.856166 0.389010 0.023 Uiso 1 1 calc R U . . .
C35 C 0.15674(15) 0.86265(8) 0.50404(10) 0.0173(4) Uani 1 1 d . . . . .
C36 C 0.24621(16) 0.84454(9) 0.56528(10) 0.0196(4) Uani 1 1 d . . . . .
H36 H 0.243338 0.858637 0.615064 0.024 Uiso 1 1 calc R U . . .
C37 C 0.33971(16) 0.80594(9) 0.55392(10) 0.0200(4) Uani 1 1 d . . . . .
H37 H 0.399796 0.793233 0.596080 0.024 Uiso 1 1 calc R U . . .
C38 C 0.04742(15) 0.89755(8) 0.51736(10) 0.0188(4) Uani 1 1 d . . . . .
H38A H 0.066568 0.923603 0.564893 0.023 Uiso 1 1 calc R U . . .
H38B H 0.016045 0.927930 0.474759 0.023 Uiso 1 1 calc R U . . .
S1 S 0.56799(4) 0.48631(2) 0.21558(2) 0.01770(11) Uani 1 1 d . . . . .
F1 F 0.40453(12) 0.41073(6) 0.25125(8) 0.0440(3) Uani 1 1 d . . . . .
F2 F 0.40106(11) 0.51241(6) 0.28672(7) 0.0362(3) Uani 1 1 d . . . . .
F3 F 0.33881(10) 0.48560(7) 0.16843(8) 0.0426(3) Uani 1 1 d . . . . .
O1 O 0.64156(12) 0.46952(8) 0.28788(8) 0.0317(3) Uani 1 1 d . . . . .
O2 O 0.57482(11) 0.44215(7) 0.15412(7) 0.0250(3) Uani 1 1 d . . . . .
O3 O 0.56675(13) 0.55552(7) 0.19609(8) 0.0303(3) Uani 1 1 d . . . . .
C39 C 0.42017(17) 0.47292(10) 0.23077(12) 0.0265(4) Uani 1 1 d . . . . .
S2 S 0.33802(4) 0.22719(2) 0.29046(3) 0.02143(11) Uani 1 1 d . . . . .
F4 F 0.27571(17) 0.10374(8) 0.26830(10) 0.0728(6) Uani 1 1 d . . . . .
F5 F 0.27198(16) 0.13805(8) 0.37895(10) 0.0692(5) Uani 1 1 d . . . . .
F6 F 0.43532(12) 0.11685(6) 0.35009(10) 0.0530(4) Uani 1 1 d . . . . .
O4 O 0.21636(11) 0.24547(7) 0.26208(8) 0.0280(3) Uani 1 1 d . . . . .
O5 O 0.39390(15) 0.26137(7) 0.35810(10) 0.0465(5) Uani 1 1 d . . . . .
O6 O 0.40456(16) 0.22072(10) 0.23344(11) 0.0550(5) Uani 1 1 d . . . . .
C40 C 0.32993(18) 0.14218(10) 0.32434(12) 0.0309(5) Uani 1 1 d . . . . .
N4 N 0.48338(14) 0.32155(8) 0.71222(9) 0.0246(3) Uani 1 1 d . . . . .
H4A H 0.477571 0.364912 0.711459 0.029 Uiso 1 1 calc R U . . .
H4B H 0.548643 0.302513 0.706007 0.029 Uiso 1 1 calc R U . . .
C41 C 0.38928(16) 0.28304(9) 0.72326(10) 0.0199(4) Uani 1 1 d . . . . .
C42 C 0.39501(18) 0.21384(10) 0.72137(11) 0.0271(4) Uani 1 1 d . . . . .
H42 H 0.464882 0.192712 0.714518 0.033 Uiso 1 1 calc R U . . .
C43 C 0.2987(2) 0.17612(10) 0.72951(11) 0.0329(5) Uani 1 1 d . . . . .
H43 H 0.303346 0.129292 0.727863 0.039 Uiso 1 1 calc R U . . .
C44 C 0.1958(2) 0.20569(11) 0.73999(11) 0.0330(5) Uani 1 1 d . . . . .
H44 H 0.130868 0.179469 0.746233 0.040 Uiso 1 1 calc R U . . .
C45 C 0.18920(18) 0.27409(10) 0.74124(11) 0.0270(4) Uani 1 1 d . . . . .
H45 H 0.118751 0.294866 0.747607 0.032 Uiso 1 1 calc R U . . .
C46 C 0.28471(16) 0.31245(9) 0.73325(10) 0.0203(4) Uani 1 1 d . . . . .
H46 H 0.279068 0.359255 0.734579 0.024 Uiso 1 1 calc R U . . .

loop_
_atom_site_aniso_label
_atom_site_aniso_U_11
_atom_site_aniso_U_22
_atom_site_aniso_U_33
_atom_site_aniso_U_23
_atom_site_aniso_U_13
_atom_site_aniso_U_12
N1 0.0242(8) 0.0219(8) 0.0243(8) -0.0002(7) 0.0055(7) -0.0015(6)
C1 0.0221(9) 0.0143(9) 0.0365(11) -0.0048(8) 0.0103(8) -0.0027(7)
C2 0.0204(9) 0.0190(9) 0.0266(10) -0.0057(8) 0.0074(8) -0.0031(7)
C3 0.0129(8) 0.0158(8) 0.0254(10) -0.0019(7) 0.0064(7) 0.0006(6)
C4 0.0122(8) 0.0174(9) 0.0237(9) -0.0003(7) 0.0041(7) 0.0007(6)
C5 0.0125(8) 0.0167(8) 0.0245(10) -0.0004(7) 0.0048(7) 0.0006(7)
C6 0.0195(9) 0.0201(9) 0.0257(10) 0.0015(8) 0.0069(7) 0.0002(7)
C7 0.0247(9) 0.0170(9) 0.0334(11) 0.0030(8) 0.0116(8) -0.0002(7)
N2 0.0185(7) 0.0140(7) 0.0186(8) -0.0006(6) 0.0032(6) -0.0004(6)
N3 0.0175(7) 0.0150(7) 0.0224(8) -0.0003(6) 0.0063(6) -0.0006(6)
C8 0.0185(9) 0.0150(8) 0.0251(10) -0.0012(7) 0.0025(7) -0.0004(7)
C9 0.0262(10) 0.0203(9) 0.0271(10) 0.0008(8) 0.0086(8) -0.0031(8)
C10 0.0273(10) 0.0240(10) 0.0284(11) 0.0017(8) 0.0089(8) 0.0024(8)
C11 0.0343(11) 0.0300(11) 0.0301(11) 0.0036(9) 0.0036(9) 0.0006(9)
C12 0.0492(14) 0.0324(12) 0.0274(11) -0.0011(9) 0.0106(10) 0.0008(10)
C13 0.0450(13) 0.0316(11) 0.0361(12) -0.0022(10) 0.0185(10) 0.0065(10)
C14 0.0288(11) 0.0293(11) 0.0354(12) 0.0024(9) 0.0112(9) 0.0034(8)
C15 0.0214(9) 0.0194(9) 0.0147(9) -0.0014(7) 0.0029(7) -0.0011(7)
C16 0.0224(9) 0.0194(9) 0.0142(9) 0.0004(7) 0.0051(7) 0.0005(7)
C17 0.0147(8) 0.0156(8) 0.0186(9) -0.0007(7) 0.0054(7) 0.0020(6)
C18 0.0207(9) 0.0192(9) 0.0189(9) 0.0012(7) -0.0020(7) -0.0015(7)
C19 0.0229(9) 0.0185(9) 0.0184(9) 0.0028(7) 0.0002(7) 0.0003(7)
C20 0.0144(8) 0.0153(8) 0.0176(9) 0.0000(7) 0.0035(7) 0.0012(6)
C21 0.0199(8) 0.0193(9) 0.0162(9) -0.0025(7) 0.0041(7) -0.0025(7)
C22 0.0217(9) 0.0191(9) 0.0175(9) 0.0025(7) 0.0056(7) -0.0020(7)
C23 0.0144(8) 0.0154(8) 0.0198(9) 0.0000(7) 0.0050(7) 0.0013(6)
C24 0.0244(9) 0.0195(9) 0.0150(9) -0.0024(7) 0.0035(7) -0.0025(7)
C25 0.0272(9) 0.0183(9) 0.0151(9) 0.0020(7) 0.0043(7) -0.0024(7)
C26 0.0149(8) 0.0158(8) 0.0203(9) -0.0013(7) 0.0073(7) 0.0015(7)
C27 0.0209(9) 0.0180(9) 0.0187(9) -0.0030(7) 0.0048(7) -0.0007(7)
C28 0.0243(9) 0.0201(9) 0.0177(9) 0.0002(7) 0.0050(7) -0.0001(7)
C29 0.0188(9) 0.0199(9) 0.0208(9) -0.0011(7) 0.0001(7) -0.0011(7)
C30 0.0208(9) 0.0198(9) 0.0200(9) 0.0026(7) 0.0008(7) -0.0004(7)
C31 0.0214(9) 0.0149(9) 0.0268(10) -0.0002(7) 0.0070(7) -0.0050(7)
C32 0.0207(9) 0.0122(8) 0.0227(9) 0.0011(7) 0.0061(7) -0.0054(7)
C33 0.0270(9) 0.0157(8) 0.0182(9) 0.0002(7) 0.0057(7) -0.0043(7)
C34 0.0250(9) 0.0137(8) 0.0177(9) 0.0034(7) 0.0017(7) -0.0022(7)
C35 0.0210(9) 0.0098(8) 0.0208(9) 0.0012(7) 0.0040(7) -0.0047(7)
C36 0.0240(9) 0.0174(9) 0.0169(9) -0.0025(7) 0.0031(7) -0.0053(7)
C37 0.0206(9) 0.0164(9) 0.0207(9) 0.0019(7) -0.0001(7) -0.0038(7)
C38 0.0225(9) 0.0127(8) 0.0205(9) 0.0001(7) 0.0032(7) -0.0036(7)
S1 0.0192(2) 0.0174(2) 0.0170(2) -0.00283(17) 0.00511(17) -0.00124(16)
F1 0.0526(8) 0.0271(7) 0.0618(9) -0.0036(6) 0.0332(7) -0.0140(6)
F2 0.0385(7) 0.0365(7) 0.0408(7) -0.0099(6) 0.0241(6) 0.0025(5)
F3 0.0209(6) 0.0544(8) 0.0496(8) -0.0122(7) 0.0012(6) 0.0052(6)
O1 0.0289(7) 0.0424(9) 0.0215(7) -0.0025(6) 0.0003(6) 0.0050(6)
O2 0.0247(7) 0.0272(7) 0.0235(7) -0.0095(6) 0.0064(5) 0.0008(5)
O3 0.0445(9) 0.0190(7) 0.0311(8) -0.0008(6) 0.0159(7) -0.0051(6)
C39 0.0249(10) 0.0237(10) 0.0335(11) -0.0046(8) 0.0120(9) -0.0007(8)
S2 0.0149(2) 0.0259(2) 0.0228(2) -0.00516(19) 0.00261(17) -0.00145(17)
F4 0.0963(13) 0.0378(8) 0.0644(11) -0.0082(8) -0.0265(10) -0.0258(8)
F5 0.0836(12) 0.0590(10) 0.0801(12) 0.0403(9) 0.0513(10) 0.0319(9)
F6 0.0334(7) 0.0274(7) 0.0901(12) -0.0048(7) -0.0044(7) 0.0108(6)
O4 0.0181(6) 0.0385(8) 0.0260(7) 0.0064(6) 0.0017(5) -0.0001(6)
O5 0.0528(10) 0.0230(8) 0.0467(10) -0.0113(7) -0.0260(8) 0.0063(7)
O6 0.0462(10) 0.0725(13) 0.0576(12) 0.0113(10) 0.0363(9) 0.0148(9)
C40 0.0270(10) 0.0277(11) 0.0346(12) -0.0058(9) -0.0010(9) 0.0007(8)
N4 0.0214(8) 0.0265(8) 0.0262(9) -0.0018(7) 0.0060(7) 0.0024(7)
C41 0.0231(9) 0.0222(9) 0.0121(8) -0.0010(7) -0.0012(7) 0.0003(7)
C42 0.0348(11) 0.0221(10) 0.0195(10) -0.0001(8) -0.0048(8) 0.0073(8)
C43 0.0535(14) 0.0182(9) 0.0193(10) 0.0031(8) -0.0088(9) -0.0034(9)
C44 0.0422(12) 0.0352(11) 0.0188(10) 0.0034(9) 0.0009(9) -0.0177(10)
C45 0.0277(10) 0.0359(11) 0.0172(9) -0.0014(8) 0.0044(8) -0.0048(8)
C46 0.0253(9) 0.0189(9) 0.0154(9) -0.0012(7) 0.0017(7) -0.0004(7)

loop_
_atom_type_symbol
_atom_type_description
_atom_type_scat_dispersion_real
_atom_type_scat_dispersion_imag
_atom_type_scat_source
C C 0.0033 0.0016 'International Tables Vol C Tables 4.2.6.8 and 6.1.1.4'
H H 0.0000 0.0000 'International Tables Vol C Tables 4.2.6.8 and 6.1.1.4'
F F 0.0171 0.0103 'International Tables Vol C Tables 4.2.6.8 and 6.1.1.4'
N N 0.0061 0.0033 'International Tables Vol C Tables 4.2.6.8 and 6.1.1.4'
O O 0.0106 0.0060 'International Tables Vol C Tables 4.2.6.8 and 6.1.1.4'
S S 0.1246 0.1234 'International Tables Vol C Tables 4.2.6.8 and 6.1.1.4'

loop_
_geom_angle_atom_site_label_1
_geom_angle_atom_site_label_2
_geom_angle_atom_site_label_3
_geom_angle
_geom_angle_site_symmetry_1
_geom_angle_site_symmetry_3
_geom_angle_publ_flag
C8 N1 C9 118.18(16) . . ?
C2 C1 C7 120.69(17) . 3_566 ?
C2 C1 H1 119.7 . . ?
C7 C1 H1 119.7 3_566 . ?
C1 C2 C3 120.94(18) . . ?
C1 C2 H2 119.5 . . ?
C3 C2 H2 119.5 . . ?
C4 C3 C2 121.70(17) . . ?
C4 C3 C5 120.04(16) . 3_566 ?
C2 C3 C5 118.25(16) . 3_566 ?
C5 C4 C3 120.55(17) . . ?
C5 C4 C8 120.90(16) . . ?
C3 C4 C8 118.55(16) . . ?
C4 C5 C6 122.20(17) . . ?
C4 C5 C3 119.35(16) . 3_566 ?
C6 C5 C3 118.38(16) . 3_566 ?
C7 C6 C5 121.33(18) . . ?
C7 C6 H6 119.3 . . ?
C5 C6 H6 119.3 . . ?
C6 C7 C1 120.16(18) . 3_566 ?
C6 C7 H7 119.9 . . ?
C1 C7 H7 119.9 3_566 . ?
C15 N2 C19 120.29(15) . . ?
C15 N2 C38 118.72(14) . 3_566 ?
C19 N2 C38 120.19(15) . 3_566 ?
C29 N3 C28 120.36(15) . . ?
C29 N3 C31 120.50(15) . . ?
C28 N3 C31 119.05(15) . . ?
N1 C8 C4 121.55(16) . . ?
N1 C8 H8 119.2 . . ?
C4 C8 H8 119.2 . . ?
C10 C9 C14 119.24(19) . . ?
C10 C9 N1 122.52(17) . . ?
C14 C9 N1 118.20(18) . . ?
C11 C10 C9 119.91(19) . . ?
C11 C10 H10 120.0 . . ?
C9 C10 H10 120.0 . . ?
C12 C11 C10 120.7(2) . . ?
C12 C11 H11 119.7 . . ?
C10 C11 H11 119.7 . . ?
C11 C12 C13 119.6(2) . . ?
C11 C12 H12 120.2 . . ?
C13 C12 H12 120.2 . . ?
C14 C13 C12 120.3(2) . . ?
C14 C13 H13 119.8 . . ?
C12 C13 H13 119.8 . . ?
C13 C14 C9 120.2(2) . . ?
C13 C14 H14 119.9 . . ?
C9 C14 H14 119.9 . . ?
N2 C15 C16 120.92(16) . . ?
N2 C15 H15 119.5 . . ?
C16 C15 H15 119.5 . . ?
C15 C16 C17 120.47(16) . . ?
C15 C16 H16 119.8 . . ?
C17 C16 H16 119.8 . . ?
C18 C17 C16 116.61(16) . . ?
C18 C17 C20 122.41(16) . . ?
C16 C17 C20 120.81(16) . . ?
C19 C18 C17 120.98(17) . . ?
C19 C18 H18 119.5 . . ?
C17 C18 H18 119.5 . . ?
N2 C19 C18 120.33(16) . . ?
N2 C19 H19 119.8 . . ?
C18 C19 H19 119.8 . . ?
C25 C20 C21 118.30(16) . . ?
C25 C20 C17 120.44(16) . . ?
C21 C20 C17 121.09(15) . . ?
C22 C21 C20 120.52(16) . . ?
C22 C21 H21 119.7 . . ?
C20 C21 H21 119.7 . . ?
C21 C22 C23 121.17(17) . . ?
C21 C22 H22 119.4 . . ?
C23 C22 H22 119.4 . . ?
C24 C23 C22 118.44(16) . . ?
C24 C23 C26 121.45(16) . . ?
C22 C23 C26 120.11(16) . . ?
C25 C24 C23 120.22(16) . . ?
C25 C24 H24 119.9 . . ?
C23 C24 H24 119.9 . . ?
C24 C25 C20 121.32(17) . . ?
C24 C25 H25 119.3 . . ?
C20 C25 H25 119.3 . . ?
C30 C26 C27 117.03(16) . . ?
C30 C26 C23 122.50(16) . . ?
C27 C26 C23 120.47(16) . . ?
C28 C27 C26 120.47(17) . . ?
C28 C27 H27 119.8 . . ?
C26 C27 H27 119.8 . . ?
N3 C28 C27 120.79(17) . . ?
N3 C28 H28 119.6 . . ?
C27 C28 H28 119.6 . . ?
N3 C29 C30 120.57(17) . . ?
N3 C29 H29 119.7 . . ?
C30 C29 H29 119.7 . . ?
C29 C30 C26 120.74(17) . . ?
C29 C30 H30 119.6 . . ?
C26 C30 H30 119.6 . . ?
N3 C31 C32 110.46(14) . . ?
N3 C31 H31A 109.6 . . ?
C32 C31 H31A 109.6 . . ?
N3 C31 H31B 109.6 . . ?
C32 C31 H31B 109.6 . . ?
H31A C31 H31B 108.1 . . ?
C37 C32 C33 119.28(17) . . ?
C37 C32 C31 120.37(16) . . ?
C33 C32 C31 120.32(16) . . ?
C34 C33 C32 120.20(17) . . ?
C34 C33 H33 119.9 . . ?
C32 C33 H33 119.9 . . ?
C35 C34 C33 120.42(17) . . ?
C35 C34 H34 119.8 . . ?
C33 C34 H34 119.8 . . ?
C34 C35 C36 119.36(16) . . ?
C34 C35 C38 120.14(16) . . ?
C36 C35 C38 120.28(16) . . ?
C37 C36 C35 120.33(17) . . ?
C37 C36 H36 119.8 . . ?
C35 C36 H36 119.8 . . ?
C36 C37 C32 120.35(17) . . ?
C36 C37 H37 119.8 . . ?
C32 C37 H37 119.8 . . ?
N2 C38 C35 107.34(13) 3_566 . ?
N2 C38 H38A 110.2 3_566 . ?
C35 C38 H38A 110.2 . . ?
N2 C38 H38B 110.2 3_566 . ?
C35 C38 H38B 110.2 . . ?
H38A C38 H38B 108.5 . . ?
O1 S1 O2 115.51(8) . . ?
O1 S1 O3 115.03(9) . . ?
O2 S1 O3 114.46(8) . . ?
O1 S1 C39 102.95(9) . . ?
O2 S1 C39 103.63(9) . . ?
O3 S1 C39 102.79(9) . . ?
F3 C39 F1 107.56(17) . . ?
F3 C39 F2 108.52(16) . . ?
F1 C39 F2 107.33(16) . . ?
F3 C39 S1 111.51(14) . . ?
F1 C39 S1 111.85(13) . . ?
F2 C39 S1 109.92(13) . . ?
O6 S2 O5 116.36(12) . . ?
O6 S2 O4 114.37(10) . . ?
O5 S2 O4 114.04(9) . . ?
O6 S2 C40 103.30(11) . . ?
O5 S2 C40 102.47(10) . . ?
O4 S2 C40 103.94(9) . . ?
F5 C40 F6 107.52(19) . . ?
F5 C40 F4 107.4(2) . . ?
F6 C40 F4 107.08(18) . . ?
F5 C40 S2 112.45(15) . . ?
F6 C40 S2 111.80(15) . . ?
F4 C40 S2 110.32(15) . . ?
C41 N4 H4A 120.0 . . ?
C41 N4 H4B 120.0 . . ?
H4A N4 H4B 120.0 . . ?
N4 C41 C46 120.81(17) . . ?
N4 C41 C42 120.80(17) . . ?
C46 C41 C42 118.33(18) . . ?
C43 C42 C41 120.13(19) . . ?
C43 C42 H42 119.9 . . ?
C41 C42 H42 119.9 . . ?
C44 C43 C42 121.11(19) . . ?
C44 C43 H43 119.4 . . ?
C42 C43 H43 119.4 . . ?
C45 C44 C43 119.05(19) . . ?
C45 C44 H44 120.5 . . ?
C43 C44 H44 120.5 . . ?
C44 C45 C46 120.52(19) . . ?
C44 C45 H45 119.7 . . ?
C46 C45 H45 119.7 . . ?
C45 C46 C41 120.85(18) . . ?
C45 C46 H46 119.6 . . ?
C41 C46 H46 119.6 . . ?

loop_
_geom_bond_atom_site_label_1
_geom_bond_atom_site_label_2
_geom_bond_distance
_geom_bond_site_symmetry_2
_geom_bond_publ_flag
N1 C8 1.277(2) . ?
N1 C9 1.425(3) . ?
C1 C2 1.365(3) . ?
C1 C7 1.415(3) 3_566 ?
C1 H1 0.9500 . ?
C2 C3 1.434(2) . ?
C2 H2 0.9500 . ?
C3 C4 1.415(3) . ?
C3 C5 1.436(3) 3_566 ?
C4 C5 1.412(2) . ?
C4 C8 1.482(3) . ?
C5 C6 1.432(3) . ?
C6 C7 1.362(3) . ?
C6 H6 0.9500 . ?
C7 H7 0.9500 . ?
N2 C15 1.350(2) . ?
N2 C19 1.351(2) . ?
N2 C38 1.498(2) 3_566 ?
N3 C29 1.347(2) . ?
N3 C28 1.355(2) . ?
N3 C31 1.501(2) . ?
C8 H8 0.9500 . ?
C9 C10 1.394(3) . ?
C9 C14 1.397(3) . ?
C10 C11 1.389(3) . ?
C10 H10 0.9500 . ?
C11 C12 1.381(3) . ?
C11 H11 0.9500 . ?
C12 C13 1.387(3) . ?
C12 H12 0.9500 . ?
C13 C14 1.386(3) . ?
C13 H13 0.9500 . ?
C14 H14 0.9500 . ?
C15 C16 1.371(2) . ?
C15 H15 0.9500 . ?
C16 C17 1.403(2) . ?
C16 H16 0.9500 . ?
C17 C18 1.398(2) . ?
C17 C20 1.481(2) . ?
C18 C19 1.375(3) . ?
C18 H18 0.9500 . ?
C19 H19 0.9500 . ?
C20 C25 1.396(2) . ?
C20 C21 1.398(2) . ?
C21 C22 1.383(2) . ?
C21 H21 0.9500 . ?
C22 C23 1.398(2) . ?
C22 H22 0.9500 . ?
C23 C24 1.398(3) . ?
C23 C26 1.485(2) . ?
C24 C25 1.387(3) . ?
C24 H24 0.9500 . ?
C25 H25 0.9500 . ?
C26 C30 1.397(3) . ?
C26 C27 1.401(3) . ?
C27 C28 1.372(3) . ?
C27 H27 0.9500 . ?
C28 H28 0.9500 . ?
C29 C30 1.377(3) . ?
C29 H29 0.9500 . ?
C30 H30 0.9500 . ?
C31 C32 1.513(2) . ?
C31 H31A 0.9900 . ?
C31 H31B 0.9900 . ?
C32 C37 1.393(3) . ?
C32 C33 1.395(3) . ?
C33 C34 1.391(3) . ?
C33 H33 0.9500 . ?
C34 C35 1.391(3) . ?
C34 H34 0.9500 . ?
C35 C36 1.393(2) . ?
C35 C38 1.519(2) . ?
C36 C37 1.390(3) . ?
C36 H36 0.9500 . ?
C37 H37 0.9500 . ?
C38 H38A 0.9900 . ?
C38 H38B 0.9900 . ?
S1 O1 1.4370(14) . ?
S1 O2 1.4398(13) . ?
S1 O3 1.4432(14) . ?
S1 C39 1.820(2) . ?
F1 C39 1.335(2) . ?
F2 C39 1.343(2) . ?
F3 C39 1.328(2) . ?
S2 O6 1.4215(17) . ?
S2 O5 1.4303(15) . ?
S2 O4 1.4448(14) . ?
S2 C40 1.835(2) . ?
F4 C40 1.322(2) . ?
F5 C40 1.312(3) . ?
F6 C40 1.317(2) . ?
N4 C41 1.393(2) . ?
N4 H4A 0.8800 . ?
N4 H4B 0.8800 . ?
C41 C46 1.401(3) . ?
C41 C42 1.403(3) . ?
C42 C43 1.390(3) . ?
C42 H42 0.9500 . ?
C43 C44 1.387(3) . ?
C43 H43 0.9500 . ?
C44 C45 1.387(3) . ?
C44 H44 0.9500 . ?
C45 C46 1.388(3) . ?
C45 H45 0.9500 . ?
C46 H46 0.9500 . ?

loop_
_geom_hbond_atom_site_label_D
_geom_hbond_atom_site_label_H
_geom_hbond_atom_site_label_A
_geom_hbond_distance_DH
_geom_hbond_distance_HA
_geom_hbond_distance_DA
_geom_hbond_angle_DHA
_geom_hbond_site_symmetry_A
_geom_hbond_publ_flag
C8 H8 O1 0.95 2.51 3.377(2) 151.7 1_455 yes
C10 H10 S1 0.95 3.01 3.726(2) 133.2 1_455 yes
C15 H15 O3 0.95 2.64 3.374(2) 134.0 2_545 yes
C19 H19 O2 0.95 2.39 3.246(2) 150.1 4_566 yes
C27 H27 F4 0.95 2.57 3.213(3) 125.0 2 yes
C29 H29 O5 0.95 2.31 3.185(2) 153.5 3_666 yes
C30 H30 O1 0.95 2.66 3.393(2) 134.6 3_666 yes
C31 H31B O5 0.99 2.41 3.276(2) 145.6 3_666 yes
C38 H38A O3 0.99 2.40 3.322(2) 154.0 4_576 yes
C38 H38B O2 0.99 2.35 3.240(2) 148.6 2 yes
N4 H4A O3 0.88 2.45 3.112(2) 132.1 3_666 yes
N4 H4B O4 0.88 2.22 2.989(2) 146.3 4_666 yes
C46 H46 O3 0.95 2.60 3.285(2) 128.9 3_666 yes

loop_
_geom_torsion_atom_site_label_1
_geom_torsion_atom_site_label_2
_geom_torsion_atom_site_label_3
_geom_torsion_atom_site_label_4
_geom_torsion
_geom_torsion_site_symmetry_1
_geom_torsion_site_symmetry_2
_geom_torsion_site_symmetry_3
_geom_torsion_site_symmetry_4
_geom_torsion_publ_flag
C7 C1 C2 C3 -2.2(3) 3_566 . . . ?
C1 C2 C3 C4 176.48(17) . . . . ?
C1 C2 C3 C5 -2.4(3) . . . 3_566 ?
C2 C3 C4 C5 178.19(16) . . . . ?
C5 C3 C4 C5 -2.9(3) 3_566 . . . ?
C2 C3 C4 C8 -2.7(2) . . . . ?
C5 C3 C4 C8 176.11(15) 3_566 . . . ?
C3 C4 C5 C6 -173.73(16) . . . . ?
C8 C4 C5 C6 7.2(3) . . . . ?
C3 C4 C5 C3 2.9(3) . . . 3_566 ?
C8 C4 C5 C3 -176.11(15) . . . 3_566 ?
C4 C5 C6 C7 179.94(17) . . . . ?
C3 C5 C6 C7 3.2(3) 3_566 . . . ?
C5 C6 C7 C1 1.3(3) . . . 3_566 ?
C9 N1 C8 C4 -179.92(16) . . . . ?
C5 C4 C8 N1 52.8(2) . . . . ?
C3 C4 C8 N1 -126.23(19) . . . . ?
C8 N1 C9 C10 44.4(3) . . . . ?
C8 N1 C9 C14 -137.90(19) . . . . ?
C14 C9 C10 C11 1.9(3) . . . . ?
N1 C9 C10 C11 179.56(18) . . . . ?
C9 C10 C11 C12 -0.6(3) . . . . ?
C10 C11 C12 C13 -0.9(3) . . . . ?
C11 C12 C13 C14 1.0(3) . . . . ?
C12 C13 C14 C9 0.3(3) . . . . ?
C10 C9 C14 C13 -1.8(3) . . . . ?
N1 C9 C14 C13 -179.52(18) . . . . ?
C19 N2 C15 C16 -4.2(3) . . . . ?
C38 N2 C15 C16 165.57(16) 3_566 . . . ?
N2 C15 C16 C17 -0.7(3) . . . . ?
C15 C16 C17 C18 5.7(2) . . . . ?
C15 C16 C17 C20 -169.70(16) . . . . ?
C16 C17 C18 C19 -6.1(3) . . . . ?
C20 C17 C18 C19 169.19(16) . . . . ?
C15 N2 C19 C18 3.8(3) . . . . ?
C38 N2 C19 C18 -165.85(16) 3_566 . . . ?
C17 C18 C19 N2 1.5(3) . . . . ?
C18 C17 C20 C25 -19.1(2) . . . . ?
C16 C17 C20 C25 156.07(17) . . . . ?
C18 C17 C20 C21 165.82(17) . . . . ?
C16 C17 C20 C21 -19.1(2) . . . . ?
C25 C20 C21 C22 -1.9(3) . . . . ?
C17 C20 C21 C22 173.34(16) . . . . ?
C20 C21 C22 C23 0.7(3) . . . . ?
C21 C22 C23 C24 0.8(3) . . . . ?
C21 C22 C23 C26 -178.59(16) . . . . ?
C22 C23 C24 C25 -1.0(3) . . . . ?
C26 C23 C24 C25 178.35(16) . . . . ?
C23 C24 C25 C20 -0.2(3) . . . . ?
C21 C20 C25 C24 1.6(3) . . . . ?
C17 C20 C25 C24 -173.61(16) . . . . ?
C24 C23 C26 C30 23.4(3) . . . . ?
C22 C23 C26 C30 -157.27(17) . . . . ?
C24 C23 C26 C27 -156.77(17) . . . . ?
C22 C23 C26 C27 22.6(2) . . . . ?
C30 C26 C27 C28 1.7(2) . . . . ?
C23 C26 C27 C28 -178.14(16) . . . . ?
C29 N3 C28 C27 -1.4(3) . . . . ?
C31 N3 C28 C27 -178.08(16) . . . . ?
C26 C27 C28 N3 -0.3(3) . . . . ?
C28 N3 C29 C30 1.5(3) . . . . ?
C31 N3 C29 C30 178.17(16) . . . . ?
N3 C29 C30 C26 0.0(3) . . . . ?
C27 C26 C30 C29 -1.6(3) . . . . ?
C23 C26 C30 C29 178.27(16) . . . . ?
C29 N3 C31 C32 -98.85(19) . . . . ?
C28 N3 C31 C32 77.8(2) . . . . ?
N3 C31 C32 C37 90.12(19) . . . . ?
N3 C31 C32 C33 -88.04(19) . . . . ?
C37 C32 C33 C34 -2.7(3) . . . . ?
C31 C32 C33 C34 175.53(16) . . . . ?
C32 C33 C34 C35 1.6(3) . . . . ?
C33 C34 C35 C36 0.8(3) . . . . ?
C33 C34 C35 C38 -173.76(16) . . . . ?
C34 C35 C36 C37 -2.0(3) . . . . ?
C38 C35 C36 C37 172.49(15) . . . . ?
C35 C36 C37 C32 0.9(3) . . . . ?
C33 C32 C37 C36 1.4(3) . . . . ?
C31 C32 C37 C36 -176.78(16) . . . . ?
C34 C35 C38 N2 83.10(19) . . . 3_566 ?
C36 C35 C38 N2 -91.37(18) . . . 3_566 ?
O1 S1 C39 F3 -179.36(13) . . . . ?
O2 S1 C39 F3 -58.66(15) . . . . ?
O3 S1 C39 F3 60.81(15) . . . . ?
O1 S1 C39 F1 -58.87(16) . . . . ?
O2 S1 C39 F1 61.82(16) . . . . ?
O3 S1 C39 F1 -178.71(14) . . . . ?
O1 S1 C39 F2 60.25(15) . . . . ?
O2 S1 C39 F2 -179.05(13) . . . . ?
O3 S1 C39 F2 -59.59(16) . . . . ?
O6 S2 C40 F5 179.17(17) . . . . ?
O5 S2 C40 F5 57.87(18) . . . . ?
O4 S2 C40 F5 -61.13(18) . . . . ?
O6 S2 C40 F6 58.10(18) . . . . ?
O5 S2 C40 F6 -63.20(18) . . . . ?
O4 S2 C40 F6 177.80(15) . . . . ?
O6 S2 C40 F4 -60.95(19) . . . . ?
O5 S2 C40 F4 177.75(17) . . . . ?
O4 S2 C40 F4 58.76(18) . . . . ?
N4 C41 C42 C43 -177.47(17) . . . . ?
C46 C41 C42 C43 -0.2(3) . . . . ?
C41 C42 C43 C44 -0.3(3) . . . . ?
C42 C43 C44 C45 0.9(3) . . . . ?
C43 C44 C45 C46 -1.0(3) . . . . ?
C44 C45 C46 C41 0.4(3) . . . . ?
N4 C41 C46 C45 177.42(17) . . . . ?
C42 C41 C46 C45 0.1(3) . . . . ?
